data_4003637
loop_
_publ_author_name
'Elzer, Eugenia'
'Strobel, Philipp'
'Weiler, Volker'
'Schmidt, Peter J.'
'Schnick, Wolfgang'

_publ_section_title
;
 Illuminating Nitridoberylloaluminates: The Highly Efficient Red-Emitting
 Phosphor Sr2[BeAl3N5]:Eu2+
;
_journal_name_full 'Chemistry of Materials'
_journal_paper_doi 10.1021/acs.chemmater.0c02037
_journal_year 2020
_chemical_formula_sum 'Al3 Be N5 Sr2'
_chemical_formula_weight 335.24
_space_group_crystal_system triclinic
_space_group_IT_number 2
_space_group_name_Hall '-P 1'
_space_group_name_H-M_alt 'P -1'
_audit_creation_method SHELXL-2018/3
_cell_angle_alpha 102.22(3)
_cell_angle_beta 112.619(19)
_cell_angle_gamma 104.020(17)
_cell_formula_units_Z 2
_cell_length_a 6.061(2)
_cell_length_b 6.982(3)
_cell_length_c 7.872(4)
_cell_measurement_reflns_used 207
_cell_measurement_temperature 298(2)
_cell_measurement_theta_max 24.25
_cell_measurement_theta_min 3.90
_cell_volume 280.5(2)
_computing_cell_refinement 'SAINT V8.34A (Bruker AXC Inc., 2013)'
_computing_data_collection 'Bruker Instrument Service v3.0.21'
_computing_data_reduction 'SAINT V8.34A (Bruker AXC Inc., 2013)'
_computing_molecular_graphics 'DIAMOND (Brandenburg, 2014)'
_computing_publication_material SHELXL-2014
_computing_structure_refinement 'SHELXL-2018/3 (Sheldrick, 2018)'
_computing_structure_solution 'SHELXL-2018/3 (Sheldrick, 2018)'
_diffrn_ambient_temperature 298(2)
_diffrn_measured_fraction_theta_full 0.992
_diffrn_measured_fraction_theta_max 0.972
_diffrn_measurement_device_type 'D8 Venture'
_diffrn_measurement_method 'mix of omega and phi scans'
_diffrn_radiation_type MoK\a
_diffrn_radiation_wavelength 0.71073
_diffrn_reflns_av_R_equivalents 0.0480
_diffrn_reflns_av_unetI/netI 0.0670
_diffrn_reflns_Laue_measured_fraction_full 0.992
_diffrn_reflns_Laue_measured_fraction_max 0.972
_diffrn_reflns_limit_h_max 12
_diffrn_reflns_limit_h_min -12
_diffrn_reflns_limit_k_max 13
_diffrn_reflns_limit_k_min -13
_diffrn_reflns_limit_l_max 15
_diffrn_reflns_limit_l_min -15
_diffrn_reflns_number 12457
_diffrn_reflns_point_group_measured_fraction_full 0.992
_diffrn_reflns_point_group_measured_fraction_max 0.972
_diffrn_reflns_theta_full 25.242
_diffrn_reflns_theta_max 44.976
_diffrn_reflns_theta_min 2.981
_diffrn_source 'rotating anode generator'
_exptl_absorpt_coefficient_mu 19.384
_exptl_absorpt_correction_T_max 1.0000
_exptl_absorpt_correction_T_min 0.8598
_exptl_absorpt_correction_type multi-scan
_exptl_absorpt_process_details 'SADABS V2015/15 (Bruker AXS Inc.)'
_exptl_crystal_colour orange
_exptl_crystal_density_diffrn 3.969
_exptl_crystal_density_method 'not measured'
_exptl_crystal_description block-like
_exptl_crystal_F_000 308
_exptl_crystal_size_max 0.4
_exptl_crystal_size_mid 0.3
_exptl_crystal_size_min 0.2
_refine_diff_density_max 1.119
_refine_diff_density_min -1.313
_refine_diff_density_rms 0.272
_refine_ls_extinction_method none
_refine_ls_goodness_of_fit_ref 1.004
_refine_ls_hydrogen_treatment undef
_refine_ls_matrix_type full
_refine_ls_number_parameters 103
_refine_ls_number_reflns 4490
_refine_ls_number_restraints 0
_refine_ls_restrained_S_all 1.004
_refine_ls_R_factor_all 0.0720
_refine_ls_R_factor_gt 0.0366
_refine_ls_shift/su_max 0.000
_refine_ls_shift/su_mean 0.000
_refine_ls_structure_factor_coef Fsqd
_refine_ls_weighting_details 'w=1/[\s^2^(Fo^2^)+(0.0213P)^2^] where P=(Fo^2^+2Fc^2^)/3'
_refine_ls_weighting_scheme calc
_refine_ls_wR_factor_gt 0.0570
_refine_ls_wR_factor_ref 0.0644
_reflns_Friedel_coverage 0.000
_reflns_number_gt 3095
_reflns_number_total 4490
_reflns_threshold_expression 'I > 2\s(I)'
_cod_data_source_file cm0c02037_si_002.cif
_cod_data_source_block shelx
_cod_database_code 4003637
_shelx_shelxl_version_number 2018/3
_shelx_space_group_comment
;
The symmetry employed for this shelxl refinement is uniquely defined
by the following loop, which should always be used as a source of
symmetry information in preference to the above space-group names.
They are only intended as comments.
;

loop_
_space_group_symop_operation_xyz
'x, y, z'
'-x, -y, -z'

loop_
_atom_site_label
_atom_site_type_symbol
_atom_site_fract_x
_atom_site_fract_y
_atom_site_fract_z
_atom_site_U_iso_or_equiv
_atom_site_adp_type
_atom_site_occupancy
_atom_site_site_symmetry_order
_atom_site_calc_flag
_atom_site_refinement_flags_posn
_atom_site_refinement_flags_adp
_atom_site_refinement_flags_occupancy
_atom_site_disorder_assembly
_atom_site_disorder_group
Sr1 Sr 0.00422(4) 0.50057(3) 0.22359(3) 0.00894(4) Uani 1 1 d . . . . .
Sr2 Sr 0.000000 0.000000 0.000000 0.01437(6) Uani 1 2 d S . P . .
Sr3 Sr 0.500000 0.000000 0.500000 0.01751(6) Uani 1 2 d S . P . .
Al1 Al 0.01550(11) 0.15913(9) 0.44542(9) 0.00616(10) Uani 1 1 d . . . . .
Al2 Al 0.57348(11) 0.69898(9) 0.10634(9) 0.00647(10) Uani 1 1 d . . . . .
Al3 Al 0.53989(11) 0.42013(9) 0.35670(9) 0.00620(10) Uani 1 1 d . . . . .
N1 N 0.2939(3) 0.3141(3) 0.4330(2) 0.0079(3) Uani 1 1 d . . . . .
N2 N 0.3835(3) 0.4393(2) 0.1111(2) 0.0076(3) Uani 1 1 d . . . . .
N3 N 0.3629(3) 0.8590(3) 0.0483(2) 0.0081(3) Uani 1 1 d . . . . .
N4 N 0.0928(3) 0.1330(2) 0.6953(2) 0.0077(3) Uani 1 1 d . . . . .
N5 N 0.7495(3) 0.2617(2) 0.3711(2) 0.0075(2) Uani 1 1 d . . . . .
Be1 Be 0.5929(5) 0.0959(4) 0.1447(4) 0.0091(4) Uani 1 1 d . . . . .

loop_
_atom_site_aniso_label
_atom_site_aniso_U_11
_atom_site_aniso_U_22
_atom_site_aniso_U_33
_atom_site_aniso_U_23
_atom_site_aniso_U_13
_atom_site_aniso_U_12
Sr1 0.00843(8) 0.00871(7) 0.00889(7) 0.00263(6) 0.00297(6) 0.00381(6)
Sr2 0.01151(12) 0.01739(13) 0.01825(13) 0.00598(10) 0.00823(10) 0.00949(10)
Sr3 0.01552(13) 0.01306(13) 0.03371(18) 0.01414(12) 0.01616(13) 0.00751(10)
Al1 0.0059(2) 0.0060(2) 0.0066(2) 0.00208(19) 0.00278(19) 0.00225(19)
Al2 0.0062(2) 0.0062(2) 0.0066(2) 0.00197(19) 0.00248(19) 0.00253(19)
Al3 0.0061(2) 0.0066(2) 0.0060(2) 0.00202(18) 0.00282(19) 0.00245(19)
N1 0.0073(6) 0.0077(6) 0.0090(6) 0.0020(5) 0.0048(5) 0.0021(5)
N2 0.0083(6) 0.0071(6) 0.0069(6) 0.0024(5) 0.0035(5) 0.0021(5)
N3 0.0073(6) 0.0080(6) 0.0088(6) 0.0027(5) 0.0034(5) 0.0033(5)
N4 0.0077(6) 0.0071(6) 0.0062(6) 0.0023(5) 0.0017(5) 0.0015(5)
N5 0.0070(6) 0.0073(6) 0.0075(6) 0.0017(5) 0.0027(5) 0.0032(5)
Be1 0.0081(10) 0.0083(10) 0.0093(10) 0.0015(8) 0.0029(8) 0.0035(8)

loop_
_atom_type_symbol
_atom_type_description
_atom_type_scat_dispersion_real
_atom_type_scat_dispersion_imag
_atom_type_scat_source
Be Be 0.0005 0.0002 'International Tables Vol C Tables 4.2.6.8 and 6.1.1.4'
N N 0.0061 0.0033 'International Tables Vol C Tables 4.2.6.8 and 6.1.1.4'
Al Al 0.0645 0.0514 'International Tables Vol C Tables 4.2.6.8 and 6.1.1.4'
Sr Sr -1.5307 3.2498 'International Tables Vol C Tables 4.2.6.8 and 6.1.1.4'

loop_
_geom_angle_atom_site_label_1
_geom_angle_atom_site_label_2
_geom_angle_atom_site_label_3
_geom_angle
_geom_angle_site_symmetry_1
_geom_angle_site_symmetry_3
_geom_angle_publ_flag
N3 Sr1 N1 95.22(6) 2_565 . ?
N3 Sr1 N5 66.82(6) 2_565 1_455 ?
N1 Sr1 N5 68.56(6) . 1_455 ?
N3 Sr1 N4 121.78(6) 2_565 2_566 ?
N1 Sr1 N4 135.97(5) . 2_566 ?
N5 Sr1 N4 102.72(5) 1_455 2_566 ?
N3 Sr1 N5 143.37(5) 2_565 2_666 ?
N1 Sr1 N5 69.50(5) . 2_666 ?
N5 Sr1 N5 76.57(6) 1_455 2_666 ?
N4 Sr1 N5 66.53(5) 2_566 2_666 ?
N3 Sr1 N2 93.81(6) 2_565 . ?
N1 Sr1 N2 66.36(5) . . ?
N5 Sr1 N2 128.53(5) 1_455 . ?
N4 Sr1 N2 126.87(5) 2_566 . ?
N5 Sr1 N2 108.63(5) 2_666 . ?
N3 Sr1 N2 66.21(6) 2_565 2_565 ?
N1 Sr1 N2 160.10(5) . 2_565 ?
N5 Sr1 N2 107.74(6) 1_455 2_565 ?
N4 Sr1 N2 63.65(6) 2_566 2_565 ?
N5 Sr1 N2 129.70(5) 2_666 2_565 ?
N2 Sr1 N2 106.15(5) . 2_565 ?
N3 Sr1 Be1 34.25(7) 2_565 1_455 ?
N1 Sr1 Be1 79.41(7) . 1_455 ?
N5 Sr1 Be1 32.60(6) 1_455 1_455 ?
N4 Sr1 Be1 117.12(7) 2_566 1_455 ?
N5 Sr1 Be1 109.13(7) 2_666 1_455 ?
N2 Sr1 Be1 114.12(6) . 1_455 ?
N2 Sr1 Be1 87.80(7) 2_565 1_455 ?
N3 Sr1 Al2 85.52(5) 2_565 1_455 ?
N1 Sr1 Al2 155.56(4) . 1_455 ?
N5 Sr1 Al2 89.59(5) 1_455 1_455 ?
N4 Sr1 Al2 36.26(4) 2_566 1_455 ?
N5 Sr1 Al2 95.56(4) 2_666 1_455 ?
N2 Sr1 Al2 138.05(4) . 1_455 ?
N2 Sr1 Al2 36.34(4) 2_565 1_455 ?
Be1 Sr1 Al2 87.98(6) 1_455 1_455 ?
N3 Sr1 Al2 36.32(4) 2_565 2_565 ?
N1 Sr1 Al2 128.97(4) . 2_565 ?
N5 Sr1 Al2 75.12(5) 1_455 2_565 ?
N4 Sr1 Al2 85.59(5) 2_566 2_565 ?
N5 Sr1 Al2 134.18(4) 2_666 2_565 ?
N2 Sr1 Al2 117.19(5) . 2_565 ?
N2 Sr1 Al2 36.14(4) 2_565 2_565 ?
Be1 Sr1 Al2 51.66(6) 1_455 2_565 ?
Al2 Sr1 Al2 49.36(3) 1_455 2_565 ?
N3 Sr1 Al1 129.74(5) 2_565 2_566 ?
N1 Sr1 Al1 102.39(5) . 2_566 ?
N5 Sr1 Al1 76.60(5) 1_455 2_566 ?
N4 Sr1 Al1 36.27(4) 2_566 2_566 ?
N5 Sr1 Al1 35.31(4) 2_666 2_566 ?
N2 Sr1 Al1 136.39(4) . 2_566 ?
N2 Sr1 Al1 95.42(5) 2_565 2_566 ?
Be1 Sr1 Al1 103.95(6) 1_455 2_566 ?
Al2 Sr1 Al1 60.28(3) 1_455 2_566 ?
Al2 Sr1 Al1 102.67(4) 2_565 2_566 ?
N3 Sr1 Al3 129.88(5) 2_565 2_666 ?
N1 Sr1 Al3 36.75(4) . 2_666 ?
N5 Sr1 Al3 78.63(5) 1_455 2_666 ?
N4 Sr1 Al3 99.91(5) 2_566 2_666 ?
N5 Sr1 Al3 35.20(4) 2_666 2_666 ?
N2 Sr1 Al3 80.01(5) . 2_666 ?
N2 Sr1 Al3 163.10(3) 2_565 2_666 ?
Be1 Sr1 Al3 104.25(6) 1_455 2_666 ?
Al2 Sr1 Al3 130.71(3) 1_455 2_666 ?
Al2 Sr1 Al3 153.76(2) 2_565 2_666 ?
Al1 Sr1 Al3 70.43(4) 2_566 2_666 ?
N3 Sr2 N3 180.00(6) 2_565 1_545 ?
N3 Sr2 N4 86.78(5) 2_565 2_556 ?
N3 Sr2 N4 93.22(5) 1_545 2_556 ?
N3 Sr2 N4 93.22(5) 2_565 1_554 ?
N3 Sr2 N4 86.78(5) 1_545 1_554 ?
N4 Sr2 N4 180.00(7) 2_556 1_554 ?
N3 Sr2 N2 88.54(6) 2_565 2 ?
N3 Sr2 N2 91.46(6) 1_545 2 ?
N4 Sr2 N2 60.44(5) 2_556 2 ?
N4 Sr2 N2 119.56(5) 1_554 2 ?
N3 Sr2 N2 91.46(6) 2_565 . ?
N3 Sr2 N2 88.54(6) 1_545 . ?
N4 Sr2 N2 119.56(5) 2_556 . ?
N4 Sr2 N2 60.44(5) 1_554 . ?
N2 Sr2 N2 180.00(6) 2 . ?
N3 Sr2 N1 92.14(5) 2_565 2 ?
N3 Sr2 N1 87.86(5) 1_545 2 ?
N4 Sr2 N1 119.04(5) 2_556 2 ?
N4 Sr2 N1 60.96(5) 1_554 2 ?
N2 Sr2 N1 58.60(5) 2 2 ?
N2 Sr2 N1 121.40(5) . 2 ?
N3 Sr2 N1 87.86(5) 2_565 . ?
N3 Sr2 N1 92.14(5) 1_545 . ?
N4 Sr2 N1 60.96(5) 2_556 . ?
N4 Sr2 N1 119.04(5) 1_554 . ?
N2 Sr2 N1 121.40(5) 2 . ?
N2 Sr2 N1 58.60(5) . . ?
N1 Sr2 N1 180.0 2 . ?
N3 Sr2 Be1 148.25(6) 2_565 . ?
N3 Sr2 Be1 31.75(6) 1_545 . ?
N4 Sr2 Be1 103.63(6) 2_556 . ?
N4 Sr2 Be1 76.37(6) 1_554 . ?
N2 Sr2 Be1 122.81(6) 2 . ?
N2 Sr2 Be1 57.19(6) . . ?
N1 Sr2 Be1 107.87(6) 2 . ?
N1 Sr2 Be1 72.13(6) . . ?
N3 Sr2 Be1 31.75(6) 2_565 2 ?
N3 Sr2 Be1 148.25(6) 1_545 2 ?
N4 Sr2 Be1 76.37(6) 2_556 2 ?
N4 Sr2 Be1 103.63(6) 1_554 2 ?
N2 Sr2 Be1 57.19(6) 2 2 ?
N2 Sr2 Be1 122.81(6) . 2 ?
N1 Sr2 Be1 72.13(6) 2 2 ?
N1 Sr2 Be1 107.87(6) . 2 ?
Be1 Sr2 Be1 180.0 . 2 ?
N3 Sr2 Be1 148.16(6) 2_565 2_655 ?
N3 Sr2 Be1 31.84(6) 1_545 2_655 ?
N4 Sr2 Be1 124.84(6) 2_556 2_655 ?
N4 Sr2 Be1 55.16(6) 1_554 2_655 ?
N2 Sr2 Be1 103.26(6) 2 2_655 ?
N2 Sr2 Be1 76.74(6) . 2_655 ?
N1 Sr2 Be1 70.35(6) 2 2_655 ?
N1 Sr2 Be1 109.65(6) . 2_655 ?
Be1 Sr2 Be1 37.58(9) . 2_655 ?
Be1 Sr2 Be1 142.42(9) 2 2_655 ?
N3 Sr2 Be1 31.84(6) 2_565 1_455 ?
N3 Sr2 Be1 148.16(6) 1_545 1_455 ?
N4 Sr2 Be1 55.16(6) 2_556 1_455 ?
N4 Sr2 Be1 124.84(6) 1_554 1_455 ?
N2 Sr2 Be1 76.74(6) 2 1_455 ?
N2 Sr2 Be1 103.26(6) . 1_455 ?
N1 Sr2 Be1 109.65(6) 2 1_455 ?
N1 Sr2 Be1 70.35(6) . 1_455 ?
Be1 Sr2 Be1 142.42(9) . 1_455 ?
Be1 Sr2 Be1 37.58(9) 2 1_455 ?
Be1 Sr2 Be1 180.00(11) 2_655 1_455 ?
N5 Sr3 N5 180.0 2_656 . ?
N5 Sr3 N1 112.37(5) 2_656 . ?
N5 Sr3 N1 67.63(5) . . ?
N5 Sr3 N1 67.63(5) 2_656 2_656 ?
N5 Sr3 N1 112.37(5) . 2_656 ?
N1 Sr3 N1 180.00(3) . 2_656 ?
N5 Sr3 N4 63.43(5) 2_656 2_556 ?
N5 Sr3 N4 116.57(5) . 2_556 ?
N1 Sr3 N4 62.63(5) . 2_556 ?
N1 Sr3 N4 117.37(5) 2_656 2_556 ?
N5 Sr3 N4 116.57(5) 2_656 1_655 ?
N5 Sr3 N4 63.43(5) . 1_655 ?
N1 Sr3 N4 117.37(5) . 1_655 ?
N1 Sr3 N4 62.63(5) 2_656 1_655 ?
N4 Sr3 N4 180.0 2_556 1_655 ?
N5 Sr3 N3 60.84(6) 2_656 2_666 ?
N5 Sr3 N3 119.16(6) . 2_666 ?
N1 Sr3 N3 93.58(5) . 2_666 ?
N1 Sr3 N3 86.42(5) 2_656 2_666 ?
N4 Sr3 N3 101.05(5) 2_556 2_666 ?
N4 Sr3 N3 78.95(5) 1_655 2_666 ?
N5 Sr3 N3 119.16(6) 2_656 1_545 ?
N5 Sr3 N3 60.84(5) . 1_545 ?
N1 Sr3 N3 86.42(5) . 1_545 ?
N1 Sr3 N3 93.58(5) 2_656 1_545 ?
N4 Sr3 N3 78.95(5) 2_556 1_545 ?
N4 Sr3 N3 101.05(5) 1_655 1_545 ?
N3 Sr3 N3 180.0 2_666 1_545 ?
N5 Sr3 Be1 149.36(6) 2_656 . ?
N5 Sr3 Be1 30.64(6) . . ?
N1 Sr3 Be1 75.44(6) . . ?
N1 Sr3 Be1 104.56(6) 2_656 . ?
N4 Sr3 Be1 98.59(6) 2_556 . ?
N4 Sr3 Be1 81.41(6) 1_655 . ?
N3 Sr3 Be1 149.79(6) 2_666 . ?
N3 Sr3 Be1 30.21(6) 1_545 . ?
N5 Sr3 Be1 30.64(6) 2_656 2_656 ?
N5 Sr3 Be1 149.36(6) . 2_656 ?
N1 Sr3 Be1 104.56(6) . 2_656 ?
N1 Sr3 Be1 75.44(6) 2_656 2_656 ?
N4 Sr3 Be1 81.41(6) 2_556 2_656 ?
N4 Sr3 Be1 98.59(6) 1_655 2_656 ?
N3 Sr3 Be1 30.21(6) 2_666 2_656 ?
N3 Sr3 Be1 149.79(6) 1_545 2_656 ?
Be1 Sr3 Be1 180.0 . 2_656 ?
N5 Sr3 Al1 145.38(4) 2_656 1_655 ?
N5 Sr3 Al1 34.62(4) . 1_655 ?
N1 Sr3 Al1 101.31(4) . 1_655 ?
N1 Sr3 Al1 78.69(4) 2_656 1_655 ?
N4 Sr3 Al1 145.52(4) 2_556 1_655 ?
N4 Sr3 Al1 34.48(4) 1_655 1_655 ?
N3 Sr3 Al1 110.69(4) 2_666 1_655 ?
N3 Sr3 Al1 69.31(4) 1_545 1_655 ?
Be1 Sr3 Al1 46.93(5) . 1_655 ?
Be1 Sr3 Al1 133.07(5) 2_656 1_655 ?
N5 Sr3 Al1 34.62(4) 2_656 2_556 ?
N5 Sr3 Al1 145.38(4) . 2_556 ?
N1 Sr3 Al1 78.69(4) . 2_556 ?
N1 Sr3 Al1 101.31(4) 2_656 2_556 ?
N4 Sr3 Al1 34.48(4) 2_556 2_556 ?
N4 Sr3 Al1 145.52(4) 1_655 2_556 ?
N3 Sr3 Al1 69.31(4) 2_666 2_556 ?
N3 Sr3 Al1 110.69(4) 1_545 2_556 ?
Be1 Sr3 Al1 133.07(5) . 2_556 ?
Be1 Sr3 Al1 46.93(5) 2_656 2_556 ?
Al1 Sr3 Al1 180.0 1_655 2_556 ?
N1 Al1 N5 112.39(8) . 1_455 ?
N1 Al1 N4 113.17(8) . . ?
N5 Al1 N4 109.59(8) 1_455 . ?
N1 Al1 N4 111.84(8) . 2_556 ?
N5 Al1 N4 112.40(8) 1_455 2_556 ?
N4 Al1 N4 96.48(8) . 2_556 ?
N1 Al1 Al1 125.07(7) . 2_556 ?
N5 Al1 Al1 122.54(7) 1_455 2_556 ?
N4 Al1 Al1 48.45(6) . 2_556 ?
N4 Al1 Al1 48.03(6) 2_556 2_556 ?
N1 Al1 Be1 111.70(9) . 1_455 ?
N5 Al1 Be1 39.29(8) 1_455 1_455 ?
N4 Al1 Be1 133.46(9) . 1_455 ?
N4 Al1 Be1 77.71(9) 2_556 1_455 ?
Al1 Al1 Be1 110.76(8) 2_556 1_455 ?
N1 Al1 Sr1 100.59(6) . 2_566 ?
N5 Al1 Sr1 61.85(6) 1_455 2_566 ?
N4 Al1 Sr1 59.34(6) . 2_566 ?
N4 Al1 Sr1 145.74(6) 2_556 2_566 ?
Al1 Al1 Sr1 103.94(5) 2_556 2_566 ?
Be1 Al1 Sr1 100.85(7) 1_455 2_566 ?
N1 Al1 Sr1 56.46(6) . . ?
N5 Al1 Sr1 57.45(6) 1_455 . ?
N4 Al1 Sr1 142.35(6) . . ?
N4 Al1 Sr1 121.16(6) 2_556 . ?
Al1 Al1 Sr1 169.14(4) 2_556 . ?
Be1 Al1 Sr1 61.68(7) 1_455 . ?
Sr1 Al1 Sr1 85.66(4) 2_566 . ?
N1 Al1 Sr3 164.98(6) . 1_455 ?
N5 Al1 Sr3 55.45(6) 1_455 1_455 ?
N4 Al1 Sr3 67.93(6) . 1_455 ?
N4 Al1 Sr3 82.45(6) 2_556 1_455 ?
Al1 Al1 Sr3 67.66(3) 2_556 1_455 ?
Be1 Al1 Sr3 65.53(7) 1_455 1_455 ?
Sr1 Al1 Sr3 66.54(3) 2_566 1_455 ?
Sr1 Al1 Sr3 112.82(3) . 1_455 ?
N1 Al1 Sr3 58.82(6) . . ?
N5 Al1 Sr3 168.04(6) 1_455 . ?
N4 Al1 Sr3 82.11(6) . . ?
N4 Al1 Sr3 67.38(6) 2_556 . ?
Al1 Al1 Sr3 66.90(3) 2_556 . ?
Be1 Al1 Sr3 133.23(7) 1_455 . ?
Sr1 Al1 Sr3 125.55(3) 2_566 . ?
Sr1 Al1 Sr3 111.78(3) . . ?
Sr3 Al1 Sr3 134.56(3) 1_455 . ?
N1 Al1 Sr2 66.08(6) . . ?
N5 Al1 Sr2 97.35(6) 1_455 . ?
N4 Al1 Sr2 149.80(6) . . ?
N4 Al1 Sr2 59.63(6) 2_556 . ?
Al1 Al1 Sr2 105.42(4) 2_556 . ?
Be1 Al1 Sr2 63.67(7) 1_455 . ?
Sr1 Al1 Sr2 150.19(3) 2_566 . ?
Sr1 Al1 Sr2 64.65(3) . . ?
Sr3 Al1 Sr2 121.14(3) 1_455 . ?
Sr3 Al1 Sr2 71.98(2) . . ?
N3 Al2 N4 111.55(8) . 2_666 ?
N3 Al2 N2 109.28(8) . . ?
N4 Al2 N2 122.32(8) 2_666 . ?
N3 Al2 N2 114.15(8) . 2_665 ?
N4 Al2 N2 105.38(8) 2_666 2_665 ?
N2 Al2 N2 92.80(8) . 2_665 ?
N3 Al2 Al2 122.43(7) . 2_665 ?
N4 Al2 Al2 125.42(7) 2_666 2_665 ?
N2 Al2 Al2 46.53(6) . 2_665 ?
N2 Al2 Al2 46.27(5) 2_665 2_665 ?
N3 Al2 Be1 37.91(8) . 1_565 ?
N4 Al2 Be1 75.47(8) 2_666 1_565 ?
N2 Al2 Be1 142.68(8) . 1_565 ?
N2 Al2 Be1 115.11(8) 2_665 1_565 ?
Al2 Al2 Be1 152.10(7) 2_665 1_565 ?
N3 Al2 Be1 38.99(8) . 2_665 ?
N4 Al2 Be1 109.46(8) 2_666 2_665 ?
N2 Al2 Be1 127.87(9) . 2_665 ?
N2 Al2 Be1 78.24(8) 2_665 2_665 ?
Al2 Al2 Be1 107.23(7) 2_665 2_665 ?
Be1 Al2 Be1 44.91(11) 1_565 2_665 ?
N3 Al2 Sr1 170.34(6) . 1_655 ?
N4 Al2 Sr1 60.08(6) 2_666 1_655 ?
N2 Al2 Sr1 80.15(6) . 1_655 ?
N2 Al2 Sr1 66.28(6) 2_665 1_655 ?
Al2 Al2 Sr1 65.41(4) 2_665 1_655 ?
Be1 Al2 Sr1 132.56(6) 1_565 1_655 ?
Be1 Al2 Sr1 136.30(6) 2_665 1_655 ?
N3 Al2 Sr1 57.53(6) . 2_565 ?
N4 Al2 Sr1 168.99(6) 2_666 2_565 ?
N2 Al2 Sr1 66.22(6) . 2_565 ?
N2 Al2 Sr1 79.91(6) 2_665 2_565 ?
Al2 Al2 Sr1 65.23(4) 2_665 2_565 ?
Be1 Al2 Sr1 93.56(7) 1_565 2_565 ?
Be1 Al2 Sr1 61.65(6) 2_665 2_565 ?
Sr1 Al2 Sr1 130.64(3) 1_655 2_565 ?
N3 Al2 Sr2 91.56(6) . 1_665 ?
N4 Al2 Sr2 59.71(6) 2_666 1_665 ?
N2 Al2 Sr2 153.76(6) . 1_665 ?
N2 Al2 Sr2 63.43(6) 2_665 1_665 ?
Al2 Al2 Sr2 108.90(4) 2_665 1_665 ?
Be1 Al2 Sr2 62.88(6) 1_565 1_665 ?
Be1 Al2 Sr2 61.15(6) 2_665 1_665 ?
Sr1 Al2 Sr2 80.01(3) 1_655 1_665 ?
Sr1 Al2 Sr2 116.33(4) 2_565 1_665 ?
N3 Al2 Sr3 62.00(6) . 1_565 ?
N4 Al2 Sr3 73.80(6) 2_666 1_565 ?
N2 Al2 Sr3 91.99(6) . 1_565 ?
N2 Al2 Sr3 174.71(6) 2_665 1_565 ?
Al2 Al2 Sr3 138.47(4) 2_665 1_565 ?
Be1 Al2 Sr3 59.60(6) 1_565 1_565 ?
Be1 Al2 Sr3 97.03(7) 2_665 1_565 ?
Sr1 Al2 Sr3 116.83(3) 1_655 1_565 ?
Sr1 Al2 Sr3 100.03(4) 2_565 1_565 ?
Sr2 Al2 Sr3 112.28(4) 1_665 1_565 ?
N2 Al3 N1 110.01(8) . . ?
N2 Al3 N5 112.82(8) . . ?
N1 Al3 N5 111.06(8) . . ?
N2 Al3 N1 114.01(8) . 2_666 ?
N1 Al3 N1 94.63(8) . 2_666 ?
N5 Al3 N1 112.90(8) . 2_666 ?
N2 Al3 Al3 123.59(7) . 2_666 ?
N1 Al3 Al3 48.34(6) . 2_666 ?
N5 Al3 Al3 123.53(7) . 2_666 ?
N1 Al3 Al3 46.29(6) 2_666 2_666 ?
N2 Al3 Be1 80.22(9) . . ?
N1 Al3 Be1 108.33(9) . . ?
N5 Al3 Be1 37.33(8) . . ?
N1 Al3 Be1 147.28(8) 2_666 . ?
Al3 Al3 Be1 149.17(7) 2_666 . ?
N2 Al3 Sr1 157.96(6) . 2_666 ?
N1 Al3 Sr1 91.38(7) . 2_666 ?
N5 Al3 Sr1 61.39(6) . 2_666 ?
N1 Al3 Sr1 56.98(6) 2_666 2_666 ?
Al3 Al3 Sr1 66.99(4) 2_666 2_666 ?
Be1 Al3 Sr1 98.45(7) . 2_666 ?
N2 Al3 Sr1 61.25(6) . . ?
N1 Al3 Sr1 56.50(6) . . ?
N5 Al3 Sr1 156.08(6) . . ?
N1 Al3 Sr1 89.56(6) 2_666 . ?
Al3 Al3 Sr1 66.04(4) 2_666 . ?
Be1 Al3 Sr1 122.41(7) . . ?
Sr1 Al3 Sr1 133.03(3) 2_666 . ?
N2 Al3 Sr1 76.45(6) . 1_655 ?
N1 Al3 Sr1 165.95(6) . 1_655 ?
N5 Al3 Sr1 55.14(6) . 1_655 ?
N1 Al3 Sr1 93.86(6) 2_666 1_655 ?
Al3 Al3 Sr1 138.94(4) 2_666 1_655 ?
Be1 Al3 Sr1 59.60(6) . 1_655 ?
Sr1 Al3 Sr1 83.89(4) 2_666 1_655 ?
Sr1 Al3 Sr1 134.79(3) . 1_655 ?
N2 Al3 Sr3 130.42(6) . . ?
N1 Al3 Sr3 57.41(6) . . ?
N5 Al3 Sr3 53.65(6) . . ?
N1 Al3 Sr3 114.69(6) 2_666 . ?
Al3 Al3 Sr3 85.56(4) 2_666 . ?
Be1 Al3 Sr3 63.62(7) . . ?
Sr1 Al3 Sr3 65.50(3) 2_666 . ?
Sr1 Al3 Sr3 110.50(3) . . ?
Sr1 Al3 Sr3 108.74(2) 1_655 . ?
N2 Al3 Sr2 62.12(6) . . ?
N1 Al3 Sr2 64.34(6) . . ?
N5 Al3 Sr2 92.45(6) . . ?
N1 Al3 Sr2 152.18(6) 2_666 . ?
Al3 Al3 Sr2 110.41(5) 2_666 . ?
Be1 Al3 Sr2 60.45(7) . . ?
Sr1 Al3 Sr2 136.12(3) 2_666 . ?
Sr1 Al3 Sr2 63.99(3) . . ?
Sr1 Al3 Sr2 110.64(4) 1_655 . ?
Sr3 Al3 Sr2 70.62(3) . . ?
Al1 N1 Al3 165.19(10) . . ?
Al1 N1 Al3 109.07(9) . 2_666 ?
Al3 N1 Al3 85.37(8) . 2_666 ?
Al1 N1 Sr1 89.34(7) . . ?
Al3 N1 Sr1 88.34(7) . . ?
Al3 N1 Sr1 86.27(7) 2_666 . ?
Al1 N1 Sr3 87.67(7) . . ?
Al3 N1 Sr3 88.76(7) . . ?
Al3 N1 Sr3 116.25(8) 2_666 . ?
Sr1 N1 Sr3 156.96(7) . . ?
Al1 N1 Sr2 81.94(7) . . ?
Al3 N1 Sr2 83.35(7) . . ?
Al3 N1 Sr2 157.93(8) 2_666 . ?
Sr1 N1 Sr2 74.52(5) . . ?
Sr3 N1 Sr2 82.45(5) . . ?
Al3 N2 Al2 109.63(9) . . ?
Al3 N2 Al2 122.84(9) . 2_665 ?
Al2 N2 Al2 87.20(8) . 2_665 ?
Al3 N2 Sr1 84.13(7) . . ?
Al2 N2 Sr1 108.98(7) . . ?
Al2 N2 Sr1 142.65(8) 2_665 . ?
Al3 N2 Sr1 157.96(8) . 2_565 ?
Al2 N2 Sr1 77.64(7) . 2_565 ?
Al2 N2 Sr1 77.38(6) 2_665 2_565 ?
Sr1 N2 Sr1 73.85(5) . 2_565 ?
Al3 N2 Sr2 85.73(7) . . ?
Al2 N2 Sr2 164.50(8) . . ?
Al2 N2 Sr2 82.50(6) 2_665 . ?
Sr1 N2 Sr2 73.67(5) . . ?
Sr1 N2 Sr2 88.80(6) 2_565 . ?
Be1 N3 Be1 74.96(16) 1_565 2_665 ?
Be1 N3 Al2 98.32(13) 1_565 . ?
Be1 N3 Al2 97.45(12) 2_665 . ?
Be1 N3 Sr2 94.77(12) 1_565 1_565 ?
Be1 N3 Sr2 96.57(11) 2_665 1_565 ?
Al2 N3 Sr2 162.88(9) . 1_565 ?
Be1 N3 Sr1 159.21(13) 1_565 2_565 ?
Be1 N3 Sr1 84.35(11) 2_665 2_565 ?
Al2 N3 Sr1 86.15(7) . 2_565 ?
Sr2 N3 Sr1 85.50(6) 1_565 2_565 ?
Be1 N3 Sr3 76.22(11) 1_565 1_565 ?
Be1 N3 Sr3 151.18(12) 2_665 1_565 ?
Al2 N3 Sr3 86.56(6) . 1_565 ?
Sr2 N3 Sr3 85.88(5) 1_565 1_565 ?
Sr1 N3 Sr3 124.45(6) 2_565 1_565 ?
Al2 N4 Al1 115.17(9) 2_666 . ?
Al2 N4 Al1 124.87(9) 2_666 2_556 ?
Al1 N4 Al1 83.52(8) . 2_556 ?
Al2 N4 Sr1 83.66(7) 2_666 2_566 ?
Al1 N4 Sr1 84.39(7) . 2_566 ?
Al1 N4 Sr1 151.47(8) 2_556 2_566 ?
Al2 N4 Sr2 86.72(7) 2_666 1_556 ?
Al1 N4 Sr2 157.88(8) . 1_556 ?
Al1 N4 Sr2 86.29(7) 2_556 1_556 ?
Sr1 N4 Sr2 95.58(5) 2_566 1_556 ?
Al2 N4 Sr3 153.41(8) 2_666 1_455 ?
Al1 N4 Sr3 77.59(6) . 1_455 ?
Al1 N4 Sr3 78.03(6) 2_556 1_455 ?
Sr1 N4 Sr3 74.17(5) 2_566 1_455 ?
Sr2 N4 Sr3 81.13(5) 1_556 1_455 ?
Be1 N5 Al1 94.98(12) . 1_655 ?
Be1 N5 Al3 99.31(13) . . ?
Al1 N5 Al3 165.35(10) 1_655 . ?
Be1 N5 Sr3 92.71(12) . . ?
Al1 N5 Sr3 89.93(7) 1_655 . ?
Al3 N5 Sr3 92.54(7) . . ?
Be1 N5 Sr1 84.01(12) . 1_655 ?
Al1 N5 Sr1 87.51(7) 1_655 1_655 ?
Al3 N5 Sr1 90.82(7) . 1_655 ?
Sr3 N5 Sr1 175.65(7) . 1_655 ?
Be1 N5 Sr1 172.09(13) . 2_666 ?
Al1 N5 Sr1 82.83(6) 1_655 2_666 ?
Al3 N5 Sr1 83.41(6) . 2_666 ?
Sr3 N5 Sr1 79.71(6) . 2_666 ?
Sr1 N5 Sr1 103.43(6) 1_655 2_666 ?
N5 Be1 N3 130.21(19) . 1_545 ?
N5 Be1 N3 124.74(18) . 2_665 ?
N3 Be1 N3 105.04(16) 1_545 2_665 ?
N5 Be1 Be1 176.2(3) . 2_655 ?
N3 Be1 Be1 53.56(13) 1_545 2_655 ?
N3 Be1 Be1 51.48(13) 2_665 2_655 ?
N5 Be1 Al1 45.73(9) . 1_655 ?
N3 Be1 Al1 117.58(15) 1_545 1_655 ?
N3 Be1 Al1 113.27(14) 2_665 1_655 ?
Be1 Be1 Al1 134.77(19) 2_655 1_655 ?
N5 Be1 Al3 43.36(9) . . ?
N3 Be1 Al3 119.13(15) 1_545 . ?
N3 Be1 Al3 112.67(14) 2_665 . ?
Be1 Be1 Al3 135.68(19) 2_655 . ?
Al1 Be1 Al3 89.04(9) 1_655 . ?
N5 Be1 Al2 115.04(15) . 1_545 ?
N3 Be1 Al2 43.78(9) 1_545 1_545 ?
N3 Be1 Al2 104.59(13) 2_665 1_545 ?
Be1 Be1 Al2 67.96(14) 2_655 1_545 ?
Al1 Be1 Al2 79.13(8) 1_655 1_545 ?
Al3 Be1 Al2 142.59(11) . 1_545 ?
N5 Be1 Al2 109.83(14) . 2_665 ?
N3 Be1 Al2 105.38(14) 1_545 2_665 ?
N3 Be1 Al2 43.56(9) 2_665 2_665 ?
Be1 Be1 Al2 67.12(14) 2_655 2_665 ?
Al1 Be1 Al2 136.38(11) 1_655 2_665 ?
Al3 Be1 Al2 75.85(8) . 2_665 ?
Al2 Be1 Al2 135.09(11) 1_545 2_665 ?
N5 Be1 Sr1 63.39(11) . 1_655 ?
N3 Be1 Sr1 166.32(15) 1_545 1_655 ?
N3 Be1 Sr1 61.40(10) 2_665 1_655 ?
Be1 Be1 Sr1 112.86(18) 2_655 1_655 ?
Al1 Be1 Sr1 69.72(7) 1_655 1_655 ?
Al3 Be1 Sr1 70.90(7) . 1_655 ?
Al2 Be1 Sr1 134.10(10) 1_545 1_655 ?
Al2 Be1 Sr1 66.68(7) 2_665 1_655 ?
N5 Be1 Sr2 108.40(13) . . ?
N3 Be1 Sr2 53.48(10) 1_545 . ?
N3 Be1 Sr2 103.26(12) 2_665 . ?
Be1 Be1 Sr2 73.08(14) 2_655 . ?
Al1 Be1 Sr2 143.16(11) 1_655 . ?
Al3 Be1 Sr2 72.13(7) . . ?
Al2 Be1 Sr2 96.66(8) 1_545 . ?
Al2 Be1 Sr2 70.31(6) 2_665 . ?
Sr1 Be1 Sr2 128.39(9) 1_655 . ?
N5 Be1 Sr3 56.65(10) . . ?
N3 Be1 Sr3 73.57(11) 1_545 . ?
N3 Be1 Sr3 178.61(15) 2_665 . ?
Be1 Be1 Sr3 127.13(19) 2_655 . ?
Al1 Be1 Sr3 67.54(7) 1_655 . ?
Al3 Be1 Sr3 68.32(7) . . ?
Al2 Be1 Sr3 74.37(7) 1_545 . ?
Al2 Be1 Sr3 136.68(10) 2_665 . ?
Sr1 Be1 Sr3 119.98(9) 1_655 . ?
Sr2 Be1 Sr3 76.04(6) . . ?
N5 Be1 Sr2 109.11(13) . 1_655 ?
N3 Be1 Sr2 101.74(13) 1_545 1_655 ?
N3 Be1 Sr2 51.59(9) 2_665 1_655 ?
Be1 Be1 Sr2 69.34(14) 2_655 1_655 ?
Al1 Be1 Sr2 70.50(7) 1_655 1_655 ?
Al3 Be1 Sr2 139.13(10) . 1_655 ?
Al2 Be1 Sr2 69.35(6) 1_545 1_655 ?
Al2 Be1 Sr2 94.69(8) 2_665 1_655 ?
Sr1 Be1 Sr2 68.91(6) 1_655 1_655 ?
Sr2 Be1 Sr2 142.42(9) . 1_655 ?
Sr3 Be1 Sr2 128.38(9) . 1_655 ?

loop_
_geom_bond_atom_site_label_1
_geom_bond_atom_site_label_2
_geom_bond_distance
_geom_bond_site_symmetry_2
_geom_bond_publ_flag
Sr1 N3 2.681(2) 2_565 ?
Sr1 N1 2.6993(19) . ?
Sr1 N5 2.7321(19) 1_455 ?
Sr1 N4 2.7613(19) 2_566 ?
Sr1 N5 2.839(2) 2_666 ?
Sr1 N2 2.8518(19) . ?
Sr1 N2 2.971(2) 2_565 ?
Sr1 Be1 3.039(3) 1_455 ?
Sr1 Al2 3.1663(12) 1_455 ?
Sr1 Al2 3.1711(16) 2_565 ?
Sr1 Al1 3.1947(15) 2_566 ?
Sr1 Al3 3.2126(16) 2_666 ?
Sr2 N3 2.5527(18) 2_565 ?
Sr2 N3 2.5527(18) 1_545 ?
Sr2 N4 2.943(2) 2_556 ?
Sr2 N4 2.943(2) 1_554 ?
Sr2 N2 3.069(2) 2 ?
Sr2 N2 3.069(2) . ?
Sr2 N1 3.143(2) 2 ?
Sr2 N1 3.143(2) . ?
Sr2 Be1 3.165(3) . ?
Sr2 Be1 3.165(3) 2 ?
Sr2 Be1 3.236(3) 2_655 ?
Sr2 Be1 3.236(3) 1_455 ?
Sr3 N5 2.6983(18) 2_656 ?
Sr3 N5 2.6984(18) . ?
Sr3 N1 2.8207(19) . ?
Sr3 N1 2.8208(19) 2_656 ?
Sr3 N4 3.109(2) 2_556 ?
Sr3 N4 3.109(2) 1_655 ?
Sr3 N3 3.187(2) 2_666 ?
Sr3 N3 3.187(2) 1_545 ?
Sr3 Be1 3.227(3) . ?
Sr3 Be1 3.227(3) 2_656 ?
Sr3 Al1 3.2761(13) 1_655 ?
Sr3 Al1 3.2761(13) 2_556 ?
Al1 N1 1.8206(18) . ?
Al1 N5 1.8613(18) 1_455 ?
Al1 N4 1.8992(19) . ?
Al1 N4 1.9115(19) 2_556 ?
Al1 Al1 2.5380(15) 2_556 ?
Al1 Be1 2.590(3) 1_455 ?
Al2 N3 1.8824(18) . ?
Al2 N4 1.8844(19) 2_666 ?
Al2 N2 1.9145(18) . ?
Al2 N2 1.9227(19) 2_665 ?
Al2 Al2 2.6461(18) 2_665 ?
Al2 Be1 2.692(3) 1_565 ?
Al2 Be1 2.709(3) 2_665 ?
Al3 N2 1.8479(19) . ?
Al3 N1 1.8638(18) . ?
Al3 N5 1.8640(18) . ?
Al3 N1 1.926(2) 2_666 ?
Al3 Al3 2.5698(16) 2_666 ?
Al3 Be1 2.679(3) . ?
N3 Be1 1.671(3) 1_565 ?
N3 Be1 1.719(3) 2_665 ?
N5 Be1 1.646(3) . ?
Be1 Be1 2.063(5) 2_655 ?
